data_7101205
loop_
_publ_author_name
'Dirk Walther'
'Reinald Fischer'
'Helmar Gorls'
'Jens Langer'
'Astrid Malassa'
'Gavin Vaughan'

_publ_section_title
;
A Key Step of the Formation of Acrylic Acid from CO~2~ and
Ethylene: The Transformation of a Nickelalactone into a
Nickel-acrylate Complex
;
_journal_issue 23
_journal_name_full 'Chemical Communications'
_journal_paper_doi 10.1039/b603540j
_journal_year 2006
_chemical_formula_sum 'C104 H95 Ni2 O2 P7'
_chemical_formula_weight 1711.01
_chemical_name_systematic
;
?
;
_space_group_IT_number 2
_symmetry_cell_setting triclinic
_symmetry_space_group_name_Hall '-P 1'
_symmetry_space_group_name_H-M 'P -1'
_atom_sites_solution_hydrogens geom
_atom_sites_solution_primary direct
_atom_sites_solution_secondary difmap
_audit_creation_method SHELXL-97
_cell_angle_alpha 103.947(3)
_cell_angle_beta 95.888(3)
_cell_angle_gamma 113.132(3)
_cell_formula_units_Z 2
_cell_length_a 13.8923(5)
_cell_length_b 16.8347(9)
_cell_length_c 24.148(1)
_cell_measurement_temperature 183(2)
_cell_volume 4915.7(4)
_computing_cell_refinement DENZO
_computing_data_collection COLLECT
_computing_data_reduction DENZO
_computing_molecular_graphics SHELXTL/PC
_computing_publication_material SHELXL-97
_computing_structure_refinement 'SHELXL-97 (Sheldrick, 1997)'
_computing_structure_solution 'SHELXS-97 (Sheldrick, 1990)'
_diffrn_ambient_temperature 183(2)
_diffrn_measured_fraction_theta_full 0.965
_diffrn_measured_fraction_theta_max 0.965
_diffrn_measurement_device_type KappaCCD
_diffrn_measurement_method 'phi- + omega-scan'
_diffrn_radiation_monochromator graphite
_diffrn_radiation_source 'fine-focus sealed tube'
_diffrn_radiation_type MoK\a
_diffrn_radiation_wavelength 0.71073
_diffrn_reflns_av_R_equivalents 0.1049
_diffrn_reflns_av_sigmaI/netI 0.2267
_diffrn_reflns_limit_h_max 14
_diffrn_reflns_limit_h_min -18
_diffrn_reflns_limit_k_max 20
_diffrn_reflns_limit_k_min -21
_diffrn_reflns_limit_l_max 31
_diffrn_reflns_limit_l_min -31
_diffrn_reflns_number 32946
_diffrn_reflns_theta_full 27.49
_diffrn_reflns_theta_max 27.49
_diffrn_reflns_theta_min 1.86
_exptl_absorpt_coefficient_mu 0.542
_exptl_absorpt_correction_type none
_exptl_crystal_density_diffrn 1.156
_exptl_crystal_density_meas green
_exptl_crystal_density_method 'not measured'
_exptl_crystal_description prism
_exptl_crystal_F_000 1792
_exptl_crystal_size_max 0.12
_exptl_crystal_size_mid 0.10
_exptl_crystal_size_min 0.08
_refine_diff_density_max 1.281
_refine_diff_density_min -0.542
_refine_diff_density_rms 0.110
_refine_ls_extinction_method none
_refine_ls_goodness_of_fit_ref 0.937
_refine_ls_hydrogen_treatment constr
_refine_ls_matrix_type full
_refine_ls_number_parameters 943
_refine_ls_number_reflns 21771
_refine_ls_number_restraints 0
_refine_ls_restrained_S_all 0.937
_refine_ls_R_factor_all 0.1962
_refine_ls_R_factor_gt 0.0854
_refine_ls_shift/su_max 0.007
_refine_ls_shift/su_mean 0.000
_refine_ls_structure_factor_coef Fsqd
_refine_ls_weighting_details 'calc w=1/[\s^2^(Fo^2^)+(0.1308P)^2^+0.0000P] where P=(Fo^2^+2Fc^2^)/3'
_refine_ls_weighting_scheme calc
_refine_ls_wR_factor_gt 0.2219
_refine_ls_wR_factor_ref 0.2664
_reflns_number_gt 9129
_reflns_number_total 21771
_reflns_threshold_expression >2sigma(I)
_cod_data_source_file b603540j.txt
_cod_depositor_comments
;
The following automatic conversions were performed:
'_exptl_absorpt_correction_type' value 'NONE' changed to 'none' according
to '/home/saulius/struct/CIF-dictionaries/cif_core.dic' dictionary named
'cif_core.dic' version 2.4.1 from 2010-06-29.

Automatic conversion script
Id: cif_fix_enum 1527 2010-12-29 10:47:43Z saulius 
;
_cod_original_sg_symbol_H-M P-1
_cod_original_formula_sum 'C90 H79 Ni2 O2 P7, 2(C7 H8)'
_cod_database_code 7101205

loop_
_symmetry_equiv_pos_as_xyz
'x, y, z'
'-x, -y, -z'

loop_
_atom_site_label
_atom_site_type_symbol
_atom_site_fract_x
_atom_site_fract_y
_atom_site_fract_z
_atom_site_U_iso_or_equiv
_atom_site_adp_type
_atom_site_occupancy
_atom_site_symmetry_multiplicity
_atom_site_calc_flag
_atom_site_refinement_flags
Ni1 Ni 0.49897(6) 0.28598(5) 0.17144(3) 0.0357(2) Uani 1 1 d .
Ni2 Ni 0.48189(6) 0.20737(5) 0.25098(4) 0.0364(2) Uani 1 1 d .
P1 P 0.39780(13) 0.28284(11) 0.23193(7) 0.0379(4) Uani 1 1 d .
O1 O 0.4658(3) 0.0951(3) 0.1865(2) 0.0439(11) Uani 1 1 d .
O2 O 0.4621(3) 0.1587(3) 0.11531(18) 0.0423(10) Uani 1 1 d .
C1 C 0.4121(8) -0.0128(7) 0.0361(5) 0.096(3) Uani 1 1 d .
H1A H 0.4114 0.0325 0.0193 0.115 Uiso 1 1 calc R
H1B H 0.3979 -0.0714 0.0117 0.115 Uiso 1 1 calc R
C2 C 0.4319(5) 0.0047(5) 0.0907(3) 0.0579(19) Uani 1 1 d .
H2A H 0.4318 -0.0426 0.1057 0.069 Uiso 1 1 calc R
C3 C 0.4556(5) 0.0931(4) 0.1340(3) 0.0431(16) Uani 1 1 d .
C4 C 0.4230(5) 0.3881(5) 0.2876(3) 0.0434(15) Uani 1 1 d .
C5 C 0.3807(6) 0.3888(5) 0.3372(3) 0.0578(19) Uani 1 1 d .
H5A H 0.3303 0.3335 0.3407 0.069 Uiso 1 1 calc R
C6 C 0.4115(7) 0.4700(6) 0.3822(4) 0.073(2) Uani 1 1 d .
H6A H 0.3838 0.4689 0.4166 0.087 Uiso 1 1 calc R
C7 C 0.4809(8) 0.5506(6) 0.3773(4) 0.076(2) Uani 1 1 d .
H7A H 0.5011 0.6056 0.4078 0.091 Uiso 1 1 calc R
C8 C 0.5223(7) 0.5514(5) 0.3264(4) 0.066(2) Uani 1 1 d .
H8A H 0.5695 0.6070 0.3217 0.079 Uiso 1 1 calc R
C9 C 0.4931(6) 0.4694(5) 0.2831(3) 0.0578(19) Uani 1 1 d .
H9A H 0.5228 0.4698 0.2494 0.069 Uiso 1 1 calc R
C10 C 0.2526(5) 0.2261(4) 0.2077(3) 0.0393(15) Uani 1 1 d .
C11 C 0.2066(5) 0.1378(5) 0.1673(3) 0.0458(16) Uani 1 1 d .
H11A H 0.2522 0.1113 0.1538 0.055 Uiso 1 1 calc R
C12 C 0.0979(5) 0.0896(5) 0.1473(3) 0.0559(19) Uani 1 1 d .
H12A H 0.0687 0.0305 0.1199 0.067 Uiso 1 1 calc R
C13 C 0.0300(6) 0.1278(7) 0.1673(4) 0.067(2) Uani 1 1 d .
H13A H -0.0457 0.0937 0.1551 0.081 Uiso 1 1 calc R
C14 C 0.0729(6) 0.2135(6) 0.2041(4) 0.069(2) Uani 1 1 d .
H14A H 0.0265 0.2398 0.2167 0.082 Uiso 1 1 calc R
C15 C 0.1837(5) 0.2643(5) 0.2241(3) 0.0567(19) Uani 1 1 d .
H15A H 0.2120 0.3251 0.2489 0.068 Uiso 1 1 calc R
P1A P 0.20578(14) -0.06910(13) 0.28548(9) 0.0489(5) Uani 1 1 d .
P2A P 0.38847(13) 0.12672(12) 0.30216(8) 0.0399(4) Uani 1 1 d .
C1A C 0.2777(5) 0.0232(4) 0.2539(3) 0.0455(16) Uani 1 1 d .
H1AA H 0.3055 -0.0026 0.2215 0.055 Uiso 1 1 calc R
H1AB H 0.2240 0.0404 0.2364 0.055 Uiso 1 1 calc R
C2A C 0.1876(5) -0.1686(5) 0.2261(3) 0.0490(17) Uani 1 1 d .
C3A C 0.2775(6) -0.1701(6) 0.2041(4) 0.063(2) Uani 1 1 d .
H3AA H 0.3452 -0.1188 0.2185 0.076 Uiso 1 1 calc R
C4A C 0.2667(6) -0.2469(6) 0.1612(4) 0.075(2) Uani 1 1 d .
H4AA H 0.3270 -0.2468 0.1459 0.089 Uiso 1 1 calc R
C5A C 0.1702(7) -0.3229(6) 0.1406(4) 0.078(3) Uani 1 1 d .
H5AA H 0.1636 -0.3748 0.1112 0.093 Uiso 1 1 calc R
C6A C 0.0828(6) -0.3227(6) 0.1634(5) 0.079(3) Uani 1 1 d .
H6AA H 0.0158 -0.3750 0.1503 0.094 Uiso 1 1 calc R
C7A C 0.0937(6) -0.2466(5) 0.2051(4) 0.065(2) Uani 1 1 d .
H7AA H 0.0328 -0.2478 0.2202 0.078 Uiso 1 1 calc R
C8A C 0.0696(5) -0.0758(5) 0.2749(3) 0.0518(18) Uani 1 1 d .
C9A C 0.0136(5) -0.0786(5) 0.2222(3) 0.0547(19) Uani 1 1 d .
H9AA H 0.0460 -0.0785 0.1895 0.066 Uiso 1 1 calc R
C10A C -0.0885(6) -0.0814(6) 0.2170(4) 0.068(2) Uani 1 1 d .
H10A H -0.1255 -0.0845 0.1806 0.082 Uiso 1 1 calc R
C11A C -0.1346(7) -0.0798(6) 0.2631(5) 0.085(3) Uani 1 1 d .
H11B H -0.2047 -0.0826 0.2591 0.102 Uiso 1 1 calc R
C12A C -0.0805(8) -0.0742(8) 0.3169(5) 0.096(3) Uani 1 1 d .
H12B H -0.1126 -0.0713 0.3498 0.115 Uiso 1 1 calc R
C13A C 0.0240(6) -0.0728(7) 0.3224(4) 0.079(3) Uani 1 1 d .
H13B H 0.0611 -0.0698 0.3587 0.095 Uiso 1 1 calc R
C14A C 0.4619(5) 0.0812(4) 0.3431(3) 0.0487(17) Uani 1 1 d .
C15A C 0.5331(5) 0.0551(5) 0.3157(4) 0.059(2) Uani 1 1 d .
H15B H 0.5389 0.0601 0.2777 0.071 Uiso 1 1 calc R
C16A C 0.5954(6) 0.0222(6) 0.3423(5) 0.077(3) Uani 1 1 d .
H16A H 0.6420 0.0034 0.3223 0.093 Uiso 1 1 calc R
C17A C 0.5900(7) 0.0168(6) 0.3973(5) 0.083(3) Uani 1 1 d .
H17A H 0.6348 -0.0031 0.4168 0.100 Uiso 1 1 calc R
C18A C 0.5186(7) 0.0407(6) 0.4241(4) 0.078(3) Uani 1 1 d .
H18A H 0.5130 0.0345 0.4619 0.094 Uiso 1 1 calc R
C19A C 0.4542(6) 0.0736(5) 0.3986(4) 0.060(2) Uani 1 1 d .
H19A H 0.4063 0.0903 0.4185 0.072 Uiso 1 1 calc R
C20A C 0.3251(5) 0.1741(5) 0.3553(3) 0.0488(17) Uani 1 1 d .
C21A C 0.2174(5) 0.1556(5) 0.3426(3) 0.0536(18) Uani 1 1 d .
H21A H 0.1721 0.1129 0.3064 0.064 Uiso 1 1 calc R
C22A C 0.1762(6) 0.1991(6) 0.3823(4) 0.071(2) Uani 1 1 d .
H22A H 0.1022 0.1858 0.3730 0.085 Uiso 1 1 calc R
C23A C 0.2388(8) 0.2615(7) 0.4352(4) 0.078(3) Uani 1 1 d .
H23A H 0.2083 0.2894 0.4626 0.094 Uiso 1 1 calc R
C24A C 0.3480(7) 0.2826(6) 0.4477(3) 0.065(2) Uani 1 1 d .
H24A H 0.3929 0.3275 0.4832 0.078 Uiso 1 1 calc R
C25A C 0.3907(6) 0.2399(5) 0.4097(3) 0.0571(19) Uani 1 1 d .
H25A H 0.4647 0.2537 0.4193 0.069 Uiso 1 1 calc R
P1B P 0.25555(13) 0.26306(12) -0.00668(8) 0.0430(4) Uani 1 1 d .
P2B P 0.43540(12) 0.33069(11) 0.10496(7) 0.0379(4) Uani 1 1 d .
C1B C 0.3057(4) 0.2427(5) 0.0609(3) 0.0431(16) Uani 1 1 d .
H1BA H 0.2520 0.2366 0.0855 0.052 Uiso 1 1 calc R
H1BB H 0.3110 0.1843 0.0494 0.052 Uiso 1 1 calc R
C2B C 0.2951(4) 0.1924(4) -0.0615(3) 0.0409(15) Uani 1 1 d .
C3B C 0.3543(5) 0.2331(5) -0.0985(3) 0.0509(17) Uani 1 1 d .
H3BA H 0.3705 0.2945 -0.0958 0.061 Uiso 1 1 calc R
C4B C 0.3900(5) 0.1823(6) -0.1401(3) 0.059(2) Uani 1 1 d .
H4BA H 0.4285 0.2094 -0.1661 0.071 Uiso 1 1 calc R
C5B C 0.3700(5) 0.0961(6) -0.1432(3) 0.060(2) Uani 1 1 d .
H5BA H 0.3965 0.0634 -0.1703 0.072 Uiso 1 1 calc R
C6B C 0.3104(6) 0.0551(5) -0.1066(3) 0.0573(19) Uani 1 1 d .
H6BA H 0.2957 -0.0058 -0.1089 0.069 Uiso 1 1 calc R
C7B C 0.2725(5) 0.1032(5) -0.0669(3) 0.0532(18) Uani 1 1 d .
H7BA H 0.2301 0.0742 -0.0429 0.064 Uiso 1 1 calc R
C8B C 0.1104(5) 0.1957(4) -0.0202(3) 0.0414(15) Uani 1 1 d .
C9B C 0.0450(5) 0.2067(5) -0.0621(4) 0.059(2) Uani 1 1 d .
H9BA H 0.0777 0.2449 -0.0845 0.071 Uiso 1 1 calc R
C10B C -0.0641(6) 0.1651(6) -0.0726(4) 0.069(2) Uani 1 1 d .
H10B H -0.1054 0.1762 -0.1011 0.082 Uiso 1 1 calc R
C11B C -0.1151(6) 0.1070(6) -0.0423(4) 0.070(2) Uani 1 1 d .
H11C H -0.1912 0.0769 -0.0501 0.083 Uiso 1 1 calc R
C12B C -0.0525(6) 0.0933(6) 0.0000(4) 0.072(2) Uani 1 1 d .
H12C H -0.0856 0.0543 0.0219 0.087 Uiso 1 1 calc R
C13B C 0.0596(5) 0.1376(5) 0.0099(3) 0.060(2) Uani 1 1 d .
H13C H 0.1017 0.1271 0.0383 0.072 Uiso 1 1 calc R
C14B C 0.5145(4) 0.3494(4) 0.0492(3) 0.0390(15) Uani 1 1 d .
C15B C 0.5409(5) 0.4236(5) 0.0273(3) 0.0460(16) Uani 1 1 d .
H15C H 0.5147 0.4675 0.0405 0.055 Uiso 1 1 calc R
C16B C 0.6055(5) 0.4340(5) -0.0139(3) 0.0498(18) Uani 1 1 d .
H16B H 0.6247 0.4850 -0.0279 0.060 Uiso 1 1 calc R
C17B C 0.6407(5) 0.3678(6) -0.0337(3) 0.058(2) Uani 1 1 d .
H17B H 0.6830 0.3733 -0.0623 0.070 Uiso 1 1 calc R
C18B C 0.6158(5) 0.2938(5) -0.0128(3) 0.0555(19) Uani 1 1 d .
H18B H 0.6419 0.2499 -0.0263 0.067 Uiso 1 1 calc R
C19B C 0.5514(5) 0.2845(5) 0.0286(3) 0.0438(15) Uani 1 1 d .
H19B H 0.5329 0.2335 0.0426 0.053 Uiso 1 1 calc R
C20B C 0.4104(5) 0.4309(4) 0.1285(3) 0.0395(15) Uani 1 1 d .
C21B C 0.3081(5) 0.4253(5) 0.1312(3) 0.0544(18) Uani 1 1 d .
H21B H 0.2474 0.3681 0.1156 0.065 Uiso 1 1 calc R
C22B C 0.2938(6) 0.5009(6) 0.1560(4) 0.062(2) Uani 1 1 d .
H22B H 0.2236 0.4959 0.1575 0.075 Uiso 1 1 calc R
C23B C 0.3797(7) 0.5831(6) 0.1785(4) 0.066(2) Uani 1 1 d .
H23B H 0.3688 0.6350 0.1957 0.079 Uiso 1 1 calc R
C24B C 0.4829(6) 0.5928(5) 0.1768(3) 0.0521(17) Uani 1 1 d .
H24B H 0.5425 0.6506 0.1930 0.062 Uiso 1 1 calc R
C25B C 0.4975(5) 0.5164(4) 0.1510(3) 0.0447(16) Uani 1 1 d .
H25B H 0.5677 0.5224 0.1487 0.054 Uiso 1 1 calc R
P1C P 0.67363(12) 0.37043(11) 0.20293(7) 0.0384(4) Uani 1 1 d .
P2C P 0.64938(12) 0.28751(12) 0.30086(8) 0.0397(4) Uani 1 1 d .
C1C C 0.7117(5) 0.3933(4) 0.2821(3) 0.0416(15) Uani 1 1 d .
H1CA H 0.6879 0.4382 0.3029 0.050 Uiso 1 1 calc R
H1CB H 0.7908 0.4192 0.2947 0.050 Uiso 1 1 calc R
C2C C 0.7327(4) 0.4854(4) 0.1970(3) 0.0421(15) Uani 1 1 d .
C3C C 0.7483(5) 0.5631(5) 0.2426(3) 0.0542(18) Uani 1 1 d .
H3CA H 0.7367 0.5577 0.2799 0.065 Uiso 1 1 calc R
C4C C 0.7809(6) 0.6483(5) 0.2331(4) 0.062(2) Uani 1 1 d .
H4CA H 0.7907 0.6999 0.2640 0.075 Uiso 1 1 calc R
C5C C 0.7988(5) 0.6574(5) 0.1796(4) 0.0561(19) Uani 1 1 d .
H5CA H 0.8215 0.7151 0.1734 0.067 Uiso 1 1 calc R
C6C C 0.7833(5) 0.5815(5) 0.1345(3) 0.0532(18) Uani 1 1 d .
H6CA H 0.7944 0.5872 0.0972 0.064 Uiso 1 1 calc R
C7C C 0.7520(4) 0.4981(5) 0.1435(3) 0.0433(16) Uani 1 1 d .
H7CA H 0.7433 0.4474 0.1122 0.052 Uiso 1 1 calc R
C8C C 0.7690(5) 0.3296(4) 0.1736(3) 0.0414(15) Uani 1 1 d .
C9C C 0.8788(5) 0.3784(6) 0.1950(4) 0.062(2) Uani 1 1 d .
H9CA H 0.9069 0.4335 0.2263 0.075 Uiso 1 1 calc R
C10C C 0.9480(6) 0.3458(6) 0.1699(4) 0.073(2) Uani 1 1 d .
H10C H 1.0233 0.3785 0.1850 0.088 Uiso 1 1 calc R
C11C C 0.9085(6) 0.2680(6) 0.1243(4) 0.062(2) Uani 1 1 d .
H11D H 0.9558 0.2480 0.1061 0.074 Uiso 1 1 calc R
C12C C 0.8010(6) 0.2194(6) 0.1051(3) 0.059(2) Uani 1 1 d .
H12D H 0.7731 0.1633 0.0747 0.071 Uiso 1 1 calc R
C13C C 0.7301(5) 0.2507(5) 0.1295(3) 0.0481(17) Uani 1 1 d .
H13D H 0.6549 0.2165 0.1150 0.058 Uiso 1 1 calc R
C14C C 0.7511(5) 0.2446(5) 0.2970(3) 0.0463(16) Uani 1 1 d .
C15C C 0.8535(6) 0.2923(6) 0.3362(3) 0.062(2) Uani 1 1 d .
H15D H 0.8715 0.3493 0.3641 0.074 Uiso 1 1 calc R
C16C C 0.9273(6) 0.2550(7) 0.3336(4) 0.076(3) Uani 1 1 d .
H16C H 0.9951 0.2864 0.3603 0.091 Uiso 1 1 calc R
C17C C 0.9027(6) 0.1726(6) 0.2923(4) 0.067(2) Uani 1 1 d .
H17C H 0.9516 0.1460 0.2914 0.080 Uiso 1 1 calc R
C18C C 0.8060(6) 0.1307(6) 0.2529(3) 0.060(2) Uani 1 1 d .
H18C H 0.7893 0.0755 0.2233 0.073 Uiso 1 1 calc R
C19C C 0.7324(5) 0.1667(5) 0.2551(3) 0.0500(17) Uani 1 1 d .
H19C H 0.6667 0.1362 0.2266 0.060 Uiso 1 1 calc R
C20C C 0.6648(5) 0.3309(5) 0.3804(3) 0.0463(16) Uani 1 1 d .
C21C C 0.6403(6) 0.4033(5) 0.4043(3) 0.060(2) Uani 1 1 d .
H21C H 0.6215 0.4334 0.3795 0.072 Uiso 1 1 calc R
C22C C 0.6429(7) 0.4316(6) 0.4627(4) 0.070(2) Uani 1 1 d .
H22C H 0.6281 0.4821 0.4780 0.084 Uiso 1 1 calc R
C23C C 0.6668(7) 0.3875(6) 0.4997(4) 0.075(2) Uani 1 1 d .
H23C H 0.6672 0.4068 0.5401 0.089 Uiso 1 1 calc R
C24C C 0.6900(6) 0.3154(6) 0.4775(4) 0.069(2) Uani 1 1 d .
H24C H 0.7057 0.2857 0.5036 0.083 Uiso 1 1 calc R
C25C C 0.6919(4) 0.2834(4) 0.4187(2) 0.0553(18) Uani 1 1 d .
H25C H 0.7095 0.2342 0.4045 0.066 Uiso 1 1 calc R
C16 C 1.0768(4) 0.5222(4) 0.3732(2) 0.101(2) Uiso 0.50 1 d PR
C17 C 1.0391(4) 0.5777(4) 0.3531(2) 0.101(2) Uiso 0.50 1 d PR
H17D H 0.9908 0.5960 0.3715 0.121 Uiso 0.50 1 calc PR
C18 C 1.0722(4) 0.6063(4) 0.3060(2) 0.101(2) Uiso 0.50 1 d PR
H18D H 1.0464 0.6442 0.2923 0.121 Uiso 0.50 1 calc PR
C19 C 1.1429(4) 0.5795(4) 0.2791(2) 0.101(2) Uiso 0.50 1 d PR
H19D H 1.1655 0.5990 0.2469 0.121 Uiso 0.50 1 calc PR
C20 C 1.1806(4) 0.5240(4) 0.2992(2) 0.101(2) Uiso 0.50 1 d PR
H20A H 1.2289 0.5056 0.2808 0.121 Uiso 0.50 1 calc PR
C21 C 1.1475(4) 0.4954(4) 0.3462(2) 0.101(2) Uiso 0.50 1 d PR
H21D H 1.1732 0.4575 0.3600 0.121 Uiso 0.50 1 calc PR
C22 C 1.0409(10) 0.5023(9) 0.4300(5) 0.101(2) Uiso 0.50 1 d P
H22D H 1.0807 0.5568 0.4637 0.151 Uiso 0.50 1 calc PR
H22E H 1.0559 0.4525 0.4362 0.151 Uiso 0.50 1 calc PR
H22F H 0.9638 0.4852 0.4254 0.151 Uiso 0.50 1 calc PR
C23 C 0.9784(10) 0.2509(9) 0.5235(5) 0.178(5) Uiso 0.50 1 d PR
C28 C 1.0438(10) 0.2403(9) 0.5659(5) 0.178(5) Uiso 0.50 1 d PR
H28A H 1.0176 0.1871 0.5777 0.214 Uiso 0.50 1 calc PR
C27 C 1.1474(10) 0.3074(9) 0.5911(5) 0.178(5) Uiso 0.50 1 d PR
H27A H 1.1921 0.3001 0.6201 0.214 Uiso 0.50 1 calc PR
C26 C 1.1857(10) 0.3853(9) 0.5739(5) 0.178(5) Uiso 0.50 1 d PR
H26A H 1.2566 0.4312 0.5911 0.214 Uiso 0.50 1 calc PR
C25 C 1.1203(10) 0.3959(9) 0.5315(5) 0.178(5) Uiso 0.50 1 d PR
H25D H 1.1465 0.4491 0.5197 0.214 Uiso 0.50 1 calc PR
C24 C 1.0167(10) 0.3288(9) 0.5063(5) 0.178(5) Uiso 0.50 1 d PR
H24D H 0.9720 0.3361 0.4773 0.214 Uiso 0.50 1 calc PR
C29 C 0.8724(6) 0.1699(5) 0.4910(4) 0.178(5) Uiso 0.50 1 d P
H29A H 0.8669 0.1175 0.5037 0.267 Uiso 0.50 1 calc PR
H29B H 0.8691 0.1552 0.4488 0.267 Uiso 0.50 1 calc PR
H29C H 0.8128 0.1847 0.4994 0.267 Uiso 0.50 1 calc PR
C30 C 0.4599(6) -0.2134(5) 0.3656(4) 0.0838(19) Uiso 0.50 1 d PR
C31 C 0.5138(6) -0.2118(5) 0.3202(4) 0.0838(19) Uiso 0.50 1 d PR
H31A H 0.4779 -0.2198 0.2822 0.101 Uiso 0.50 1 calc PR
C32 C 0.6202(6) -0.1984(5) 0.3303(4) 0.0838(19) Uiso 0.50 1 d PR
H32A H 0.6570 -0.1973 0.2993 0.101 Uiso 0.50 1 calc PR
C33 C 0.6727(6) -0.1867(5) 0.3859(4) 0.0838(19) Uiso 0.50 1 d PR
H33A H 0.7454 -0.1775 0.3929 0.101 Uiso 0.50 1 calc PR
C34 C 0.6188(6) -0.1883(5) 0.4314(4) 0.0838(19) Uiso 0.50 1 d PR
H34A H 0.6547 -0.1803 0.4694 0.101 Uiso 0.50 1 calc PR
C35 C 0.5124(6) -0.2017(5) 0.4213(4) 0.0838(19) Uiso 0.50 1 d PR
H35A H 0.4756 -0.2028 0.4523 0.101 Uiso 0.50 1 calc PR
C36 C 0.3564(14) -0.2158(13) 0.3828(9) 0.0838(19) Uiso 0.50 1 d P
H36A H 0.3088 -0.2170 0.3494 0.126 Uiso 0.50 1 calc PR
H36B H 0.3732 -0.1617 0.4157 0.126 Uiso 0.50 1 calc PR
H36C H 0.3206 -0.2703 0.3944 0.126 Uiso 0.50 1 calc PR
C37 C 1.0909(15) 0.4468(14) 0.0050(9) 0.084(5) Uiso 0.50 1 d P
C38 C 1.0098(14) 0.4687(12) 0.0074(8) 0.073(5) Uiso 0.50 1 d P
C39 C 0.9339(14) 0.4206(13) 0.0453(9) 0.081(5) Uiso 0.50 1 d P
C40 C 1.0244(9) 0.3985(8) 0.0338(5) 0.108(3) Uiso 1 1 d .
C41 C 0.9224(7) 0.4873(6) 0.0200(4) 0.077(2) Uiso 1 1 d .

loop_
_atom_site_aniso_label
_atom_site_aniso_U_11
_atom_site_aniso_U_22
_atom_site_aniso_U_33
_atom_site_aniso_U_23
_atom_site_aniso_U_13
_atom_site_aniso_U_12
Ni1 0.0363(4) 0.0358(5) 0.0331(5) 0.0098(4) 0.0081(3) 0.0142(3)
Ni2 0.0389(4) 0.0344(5) 0.0358(5) 0.0103(4) 0.0081(3) 0.0161(3)
P1 0.0453(9) 0.0384(10) 0.0340(10) 0.0118(8) 0.0115(7) 0.0209(7)
O1 0.052(3) 0.039(3) 0.041(3) 0.008(2) 0.011(2) 0.023(2)
O2 0.044(2) 0.043(3) 0.036(3) 0.010(2) 0.0084(19) 0.017(2)
C1 0.100(7) 0.088(8) 0.090(9) 0.009(6) 0.016(6) 0.042(6)
C2 0.057(4) 0.061(5) 0.042(5) -0.005(4) 0.004(3) 0.027(4)
C3 0.032(3) 0.035(4) 0.050(5) 0.002(3) 0.009(3) 0.010(3)
C4 0.058(4) 0.042(4) 0.036(4) 0.013(3) 0.013(3) 0.026(3)
C5 0.082(5) 0.043(4) 0.049(5) 0.008(4) 0.022(4) 0.029(4)
C6 0.117(7) 0.066(6) 0.054(5) 0.016(5) 0.035(5) 0.055(5)
C7 0.125(7) 0.057(6) 0.054(6) 0.004(4) 0.017(5) 0.056(6)
C8 0.098(6) 0.035(4) 0.054(5) 0.009(4) 0.005(4) 0.024(4)
C9 0.085(5) 0.050(5) 0.046(5) 0.017(4) 0.012(4) 0.036(4)
C10 0.040(3) 0.048(4) 0.044(4) 0.026(3) 0.015(3) 0.025(3)
C11 0.045(4) 0.057(5) 0.045(4) 0.025(4) 0.017(3) 0.024(3)
C12 0.047(4) 0.061(5) 0.058(5) 0.030(4) 0.012(3) 0.014(4)
C13 0.044(4) 0.087(7) 0.079(6) 0.042(5) 0.014(4) 0.027(4)
C14 0.059(5) 0.078(7) 0.086(7) 0.035(5) 0.026(4) 0.037(5)
C15 0.053(4) 0.060(5) 0.068(5) 0.021(4) 0.017(4) 0.034(4)
P1A 0.0452(9) 0.0470(11) 0.0512(12) 0.0202(9) 0.0097(8) 0.0140(8)
P2A 0.0419(9) 0.0395(10) 0.0408(10) 0.0152(8) 0.0091(7) 0.0186(7)
C1A 0.052(4) 0.042(4) 0.040(4) 0.018(3) 0.010(3) 0.014(3)
C2A 0.046(4) 0.050(4) 0.053(5) 0.019(4) 0.010(3) 0.020(3)
C3A 0.048(4) 0.064(5) 0.069(6) 0.013(4) 0.010(4) 0.020(4)
C4A 0.056(5) 0.067(6) 0.101(7) 0.012(5) 0.023(5) 0.033(4)
C5A 0.075(6) 0.069(6) 0.087(7) 0.008(5) 0.010(5) 0.040(5)
C6A 0.056(5) 0.052(5) 0.121(8) 0.017(5) 0.011(5) 0.025(4)
C7A 0.046(4) 0.046(5) 0.097(7) 0.014(5) 0.015(4) 0.019(4)
C8A 0.051(4) 0.045(4) 0.065(5) 0.022(4) 0.024(4) 0.021(3)
C9A 0.042(4) 0.059(5) 0.063(5) 0.026(4) 0.012(3) 0.018(3)
C10A 0.056(5) 0.064(6) 0.083(7) 0.023(5) 0.012(4) 0.024(4)
C11A 0.060(5) 0.082(7) 0.114(9) 0.027(6) 0.014(6) 0.036(5)
C12A 0.078(6) 0.134(10) 0.102(9) 0.048(7) 0.056(6) 0.057(6)
C13A 0.062(5) 0.115(8) 0.075(6) 0.046(6) 0.031(4) 0.038(5)
C14A 0.049(4) 0.034(4) 0.053(5) 0.014(3) -0.003(3) 0.011(3)
C15A 0.051(4) 0.051(5) 0.079(6) 0.027(4) 0.010(4) 0.023(4)
C16A 0.067(5) 0.073(6) 0.119(9) 0.055(6) 0.023(5) 0.041(5)
C17A 0.075(6) 0.063(6) 0.117(9) 0.038(6) -0.003(6) 0.035(5)
C18A 0.101(7) 0.062(6) 0.066(6) 0.036(5) -0.004(5) 0.026(5)
C19A 0.076(5) 0.051(5) 0.060(5) 0.027(4) 0.010(4) 0.030(4)
C20A 0.058(4) 0.055(5) 0.047(5) 0.023(4) 0.021(3) 0.032(4)
C21A 0.047(4) 0.063(5) 0.057(5) 0.022(4) 0.014(3) 0.027(4)
C22A 0.060(5) 0.088(7) 0.083(7) 0.033(6) 0.034(5) 0.043(5)
C23A 0.105(7) 0.103(8) 0.054(6) 0.025(5) 0.038(5) 0.068(6)
C24A 0.084(6) 0.075(6) 0.039(5) 0.013(4) 0.018(4) 0.039(5)
C25A 0.070(5) 0.073(5) 0.034(4) 0.018(4) 0.014(4) 0.035(4)
P1B 0.0410(9) 0.0466(11) 0.0380(10) 0.0163(8) 0.0062(7) 0.0143(8)
P2B 0.0353(8) 0.0409(10) 0.0345(10) 0.0115(8) 0.0085(7) 0.0133(7)
C1B 0.035(3) 0.051(4) 0.038(4) 0.015(3) 0.012(3) 0.010(3)
C2B 0.035(3) 0.045(4) 0.032(4) 0.011(3) -0.001(3) 0.010(3)
C3B 0.051(4) 0.060(5) 0.041(4) 0.019(4) 0.011(3) 0.021(3)
C4B 0.048(4) 0.070(6) 0.057(5) 0.024(4) 0.018(3) 0.019(4)
C5B 0.053(4) 0.062(6) 0.059(5) 0.008(4) 0.011(4) 0.024(4)
C6B 0.066(5) 0.041(4) 0.056(5) 0.011(4) 0.008(4) 0.018(4)
C7B 0.059(4) 0.053(5) 0.047(5) 0.020(4) 0.014(3) 0.021(4)
C8B 0.040(3) 0.037(4) 0.043(4) 0.009(3) 0.007(3) 0.015(3)
C9B 0.051(4) 0.054(5) 0.068(6) 0.016(4) 0.003(4) 0.023(4)
C10B 0.063(5) 0.077(6) 0.064(6) 0.020(5) -0.002(4) 0.033(4)
C11B 0.035(4) 0.083(6) 0.066(6) -0.003(5) 0.006(4) 0.016(4)
C12B 0.045(4) 0.087(6) 0.061(6) 0.024(5) 0.010(4) 0.003(4)
C13B 0.041(4) 0.078(6) 0.053(5) 0.031(4) 0.004(3) 0.013(4)
C14B 0.036(3) 0.047(4) 0.037(4) 0.018(3) 0.012(3) 0.017(3)
C15B 0.040(3) 0.054(4) 0.044(4) 0.014(3) 0.008(3) 0.021(3)
C16B 0.039(3) 0.065(5) 0.050(4) 0.031(4) 0.018(3) 0.017(3)
C17B 0.044(4) 0.083(6) 0.048(5) 0.026(4) 0.018(3) 0.022(4)
C18B 0.059(4) 0.063(5) 0.049(5) 0.012(4) 0.019(4) 0.033(4)
C19B 0.046(4) 0.047(4) 0.039(4) 0.013(3) 0.011(3) 0.020(3)
C20B 0.042(3) 0.045(4) 0.037(4) 0.021(3) 0.014(3) 0.017(3)
C21B 0.051(4) 0.061(5) 0.057(5) 0.020(4) 0.018(3) 0.027(4)
C22B 0.059(5) 0.059(5) 0.074(6) 0.013(4) 0.023(4) 0.033(4)
C23B 0.099(6) 0.069(6) 0.061(5) 0.028(5) 0.033(5) 0.059(5)
C24B 0.061(4) 0.045(4) 0.052(5) 0.018(4) 0.010(3) 0.023(3)
C25B 0.046(4) 0.043(4) 0.052(4) 0.019(3) 0.013(3) 0.023(3)
P1C 0.0386(8) 0.0361(9) 0.0371(10) 0.0087(8) 0.0075(7) 0.0146(7)
P2C 0.0412(9) 0.0378(10) 0.0382(10) 0.0105(8) 0.0059(7) 0.0166(7)
C1C 0.043(3) 0.038(4) 0.039(4) 0.011(3) 0.005(3) 0.014(3)
C2C 0.034(3) 0.037(4) 0.048(4) 0.011(3) 0.006(3) 0.010(3)
C3C 0.060(4) 0.038(4) 0.052(5) 0.004(4) 0.010(3) 0.015(3)
C4C 0.069(5) 0.041(5) 0.068(6) 0.012(4) 0.012(4) 0.018(4)
C5C 0.050(4) 0.042(4) 0.072(6) 0.024(4) 0.015(4) 0.011(3)
C6C 0.040(4) 0.054(5) 0.062(5) 0.020(4) 0.016(3) 0.014(3)
C7C 0.032(3) 0.041(4) 0.050(4) 0.012(3) 0.010(3) 0.010(3)
C8C 0.041(3) 0.040(4) 0.039(4) 0.010(3) 0.004(3) 0.015(3)
C9C 0.044(4) 0.077(6) 0.068(6) 0.015(4) 0.011(4) 0.034(4)
C10C 0.048(4) 0.088(7) 0.092(7) 0.027(6) 0.016(4) 0.037(4)
C11C 0.058(5) 0.072(6) 0.067(6) 0.019(5) 0.018(4) 0.041(4)
C12C 0.066(5) 0.070(5) 0.054(5) 0.013(4) 0.021(4) 0.043(4)
C13C 0.053(4) 0.051(5) 0.042(4) 0.016(4) 0.012(3) 0.023(3)
C14C 0.046(4) 0.043(4) 0.048(4) 0.015(3) 0.009(3) 0.016(3)
C15C 0.056(4) 0.067(5) 0.057(5) 0.007(4) 0.004(4) 0.031(4)
C16C 0.049(4) 0.105(7) 0.078(7) 0.021(6) 0.000(4) 0.045(5)
C17C 0.073(5) 0.079(6) 0.063(6) 0.020(5) 0.023(4) 0.046(5)
C18C 0.059(5) 0.072(6) 0.053(5) 0.009(4) 0.010(4) 0.037(4)
C19C 0.047(4) 0.055(5) 0.044(4) 0.010(4) 0.007(3) 0.021(3)
C20C 0.043(4) 0.053(4) 0.036(4) 0.007(3) 0.010(3) 0.017(3)
C21C 0.080(5) 0.060(5) 0.053(5) 0.017(4) 0.016(4) 0.043(4)
C22C 0.096(6) 0.076(6) 0.046(5) 0.006(4) 0.017(4) 0.052(5)
C23C 0.093(6) 0.082(7) 0.044(5) 0.011(5) 0.016(4) 0.038(5)
C24C 0.083(6) 0.082(6) 0.043(5) 0.016(4) 0.001(4) 0.040(5)
C25C 0.062(4) 0.064(5) 0.043(5) 0.017(4) 0.004(3) 0.032(4)

loop_
_atom_type_symbol
_atom_type_description
_atom_type_scat_dispersion_real
_atom_type_scat_dispersion_imag
_atom_type_scat_source
C C 0.0033 0.0016 'International Tables Vol C Tables 4.2.6.8 and 6.1.1.4'
H H 0.0000 0.0000 'International Tables Vol C Tables 4.2.6.8 and 6.1.1.4'
O O 0.0106 0.0060 'International Tables Vol C Tables 4.2.6.8 and 6.1.1.4'
P P 0.1023 0.0942 'International Tables Vol C Tables 4.2.6.8 and 6.1.1.4'
Ni Ni 0.3393 1.1124 'International Tables Vol C Tables 4.2.6.8 and 6.1.1.4'

loop_
_geom_angle_atom_site_label_1
_geom_angle_atom_site_label_2
_geom_angle_atom_site_label_3
_geom_angle
_geom_angle_site_symmetry_1
_geom_angle_site_symmetry_3
O2 Ni1 P1 113.05(13) . .
O2 Ni1 P2B 94.67(13) . .
P1 Ni1 P2B 104.16(7) . .
O2 Ni1 P1C 112.60(12) . .
P1 Ni1 P1C 119.14(7) . .
P2B Ni1 P1C 109.91(7) . .
O2 Ni1 Ni2 84.42(12) . .
P1 Ni1 Ni2 53.00(5) . .
P2B Ni1 Ni2 153.32(6) . .
P1C Ni1 Ni2 94.85(5) . .
O1 Ni2 P1 118.83(13) . .
O1 Ni2 P2A 93.53(14) . .
P1 Ni2 P2A 104.84(7) . .
O1 Ni2 P2C 111.28(12) . .
P1 Ni2 P2C 116.12(7) . .
P2A Ni2 P2C 109.03(7) . .
O1 Ni2 Ni1 86.24(13) . .
P1 Ni2 Ni1 52.87(5) . .
P2A Ni2 Ni1 152.52(6) . .
P2C Ni2 Ni1 96.52(5) . .
C10 P1 C4 103.8(3) . .
C10 P1 Ni1 121.4(2) . .
C4 P1 Ni1 119.3(2) . .
C10 P1 Ni2 119.3(2) . .
C4 P1 Ni2 118.0(2) . .
Ni1 P1 Ni2 74.14(6) . .
C3 O1 Ni2 120.8(4) . .
C3 O2 Ni1 121.9(4) . .
C1 C2 C3 125.7(9) . .
O1 C3 O2 125.8(6) . .
O1 C3 C2 115.9(7) . .
O2 C3 C2 118.3(7) . .
C9 C4 C5 118.1(7) . .
C9 C4 P1 119.3(5) . .
C5 C4 P1 122.3(5) . .
C4 C5 C6 120.8(7) . .
C7 C6 C5 120.7(8) . .
C6 C7 C8 119.2(8) . .
C9 C8 C7 119.0(8) . .
C4 C9 C8 122.1(7) . .
C15 C10 C11 117.5(6) . .
C15 C10 P1 125.0(6) . .
C11 C10 P1 117.5(4) . .
C12 C11 C10 121.5(6) . .
C11 C12 C13 119.7(8) . .
C14 C13 C12 119.5(7) . .
C13 C14 C15 121.5(7) . .
C10 C15 C14 120.2(7) . .
C2A P1A C8A 101.1(3) . .
C2A P1A C1A 100.0(3) . .
C8A P1A C1A 102.0(3) . .
C1A P2A C20A 103.8(3) . .
C1A P2A C14A 101.6(3) . .
C20A P2A C14A 104.2(3) . .
C1A P2A Ni2 110.4(2) . .
C20A P2A Ni2 120.7(2) . .
C14A P2A Ni2 114.1(2) . .
P2A C1A P1A 118.3(4) . .
C7A C2A C3A 116.7(7) . .
C7A C2A P1A 124.0(6) . .
C3A C2A P1A 119.0(5) . .
C4A C3A C2A 119.9(7) . .
C5A C4A C3A 121.2(7) . .
C4A C5A C6A 119.1(8) . .
C7A C6A C5A 119.4(8) . .
C6A C7A C2A 123.6(7) . .
C13A C8A C9A 119.0(7) . .
C13A C8A P1A 117.2(6) . .
C9A C8A P1A 123.7(5) . .
C10A C9A C8A 121.4(7) . .
C11A C10A C9A 120.1(9) . .
C10A C11A C12A 120.5(8) . .
C11A C12A C13A 119.7(9) . .
C8A C13A C12A 119.3(8) . .
C19A C14A C15A 118.5(6) . .
C19A C14A P2A 125.5(6) . .
C15A C14A P2A 116.0(6) . .
C16A C15A C14A 121.9(8) . .
C17A C16A C15A 119.7(9) . .
C16A C17A C18A 118.9(8) . .
C17A C18A C19A 122.9(9) . .
C14A C19A C18A 118.1(8) . .
C21A C20A C25A 118.3(6) . .
C21A C20A P2A 122.4(6) . .
C25A C20A P2A 119.0(5) . .
C22A C21A C20A 119.9(8) . .
C21A C22A C23A 122.0(7) . .
C22A C23A C24A 118.6(7) . .
C25A C24A C23A 120.7(8) . .
C24A C25A C20A 120.5(7) . .
C8B P1B C2B 102.6(3) . .
C8B P1B C1B 102.4(3) . .
C2B P1B C1B 100.3(3) . .
C1B P2B C20B 103.6(3) . .
C1B P2B C14B 101.8(3) . .
C20B P2B C14B 105.8(3) . .
C1B P2B Ni1 111.1(2) . .
C20B P2B Ni1 118.5(2) . .
C14B P2B Ni1 114.2(2) . .
P2B C1B P1B 115.2(3) . .
C7B C2B C3B 118.6(7) . .
C7B C2B P1B 123.9(5) . .
C3B C2B P1B 117.4(5) . .
C2B C3B C4B 119.5(7) . .
C5B C4B C3B 120.7(7) . .
C4B C5B C6B 119.9(7) . .
C7B C6B C5B 119.9(7) . .
C2B C7B C6B 121.3(7) . .
C13B C8B C9B 116.5(6) . .
C13B C8B P1B 125.3(5) . .
C9B C8B P1B 118.2(5) . .
C10B C9B C8B 123.0(7) . .
C9B C10B C11B 120.5(7) . .
C10B C11B C12B 118.6(7) . .
C11B C12B C13B 119.4(7) . .
C8B C13B C12B 122.0(7) . .
C19B C14B C15B 119.1(5) . .
C19B C14B P2B 115.8(5) . .
C15B C14B P2B 125.2(5) . .
C16B C15B C14B 121.1(6) . .
C17B C16B C15B 118.4(6) . .
C18B C17B C16B 121.8(6) . .
C17B C18B C19B 119.2(6) . .
C14B C19B C18B 120.5(6) . .
C25B C20B C21B 117.8(6) . .
C25B C20B P2B 119.2(4) . .
C21B C20B P2B 122.6(5) . .
C22B C21B C20B 121.0(7) . .
C23B C22B C21B 120.1(7) . .
C22B C23B C24B 121.4(7) . .
C23B C24B C25B 118.6(7) . .
C24B C25B C20B 120.9(6) . .
C2C P1C C1C 101.2(3) . .
C2C P1C C8C 99.2(3) . .
C1C P1C C8C 103.9(3) . .
C2C P1C Ni1 119.6(2) . .
C1C P1C Ni1 109.9(2) . .
C8C P1C Ni1 120.3(2) . .
C14C P2C C1C 102.5(3) . .
C14C P2C C20C 101.6(3) . .
C1C P2C C20C 101.7(3) . .
C14C P2C Ni2 123.2(2) . .
C1C P2C Ni2 110.5(2) . .
C20C P2C Ni2 114.7(2) . .
P1C C1C P2C 109.8(3) . .
C7C C2C C3C 116.8(6) . .
C7C C2C P1C 119.8(5) . .
C3C C2C P1C 122.9(5) . .
C4C C3C C2C 120.5(7) . .
C5C C4C C3C 120.5(7) . .
C4C C5C C6C 119.3(7) . .
C7C C6C C5C 120.6(7) . .
C6C C7C C2C 122.2(7) . .
C13C C8C C9C 119.6(6) . .
C13C C8C P1C 118.7(5) . .
C9C C8C P1C 121.7(5) . .
C8C C9C C10C 119.5(8) . .
C11C C10C C9C 120.6(7) . .
C12C C11C C10C 119.3(7) . .
C11C C12C C13C 121.0(7) . .
C8C C13C C12C 120.0(7) . .
C19C C14C C15C 117.6(6) . .
C19C C14C P2C 120.7(5) . .
C15C C14C P2C 121.6(5) . .
C16C C15C C14C 119.8(7) . .
C17C C16C C15C 120.6(7) . .
C18C C17C C16C 118.4(7) . .
C17C C18C C19C 121.5(7) . .
C14C C19C C18C 121.8(7) . .
C21C C20C C25C 119.2(6) . .
C21C C20C P2C 120.6(5) . .
C25C C20C P2C 119.8(5) . .
C22C C21C C20C 121.4(7) . .
C21C C22C C23C 120.7(8) . .
C24C C23C C22C 119.5(8) . .
C23C C24C C25C 123.7(7) . .
C24C C25C C20C 115.6(6) . .
C17 C16 C21 120.0 . .
C17 C16 C22 114.4(5) . .
C21 C16 C22 125.4(5) . .
C16 C17 C18 120.0 . .
C19 C18 C17 120.0 . .
C18 C19 C20 120.0 . .
C21 C20 C19 120.0 . .
C20 C21 C16 120.0 . .
C28 C23 C24 120.0 . .
C28 C23 C29 117.7(6) . .
C24 C23 C29 121.7(6) . .
C23 C28 C27 120.0 . .
C28 C27 C26 120.0 . .
C27 C26 C25 120.0 . .
C24 C25 C26 120.0 . .
C25 C24 C23 120.0 . .
C31 C30 C35 120.0 . .
C31 C30 C36 143.8(8) . .
C35 C30 C36 95.9(8) . .
C30 C31 C32 120.0 . .
C33 C32 C31 120.0 . .
C32 C33 C34 120.0 . .
C35 C34 C33 120.0 . .
C34 C35 C30 120.0 . .
C38 C37 C40 70.6(13) . .
C38 C37 C41 55.9(11) . 2_765
C40 C37 C41 126.5(15) . 2_765
C41 C38 C38 65.7(15) 2_765 2_765
C41 C38 C37 67.0(13) 2_765 .
C38 C38 C37 132(2) 2_765 .
C41 C38 C41 122.7(13) 2_765 .
C38 C38 C41 56.9(13) 2_765 .
C37 C38 C41 168.9(18) . .
C41 C38 C40 122.6(14) 2_765 .
C38 C38 C40 170(2) 2_765 .
C37 C38 C40 55.6(11) . .
C41 C38 C40 114.4(14) . .
C41 C38 C39 175.5(18) 2_765 .
C38 C38 C39 115(2) 2_765 .
C37 C38 C39 112.0(16) . .
C41 C38 C39 57.8(10) . .
C40 C38 C39 56.6(10) . .
C41 C39 C40 115.7(14) . .
C41 C39 C38 55.3(9) . .
C40 C39 C38 60.4(10) . .
C37 C40 C39 116.7(14) . .
C37 C40 C38 53.8(11) . .
C39 C40 C38 63.0(11) . .
C38 C41 C38 57.3(13) 2_765 .
C38 C41 C37 57.1(10) 2_765 2_765
C38 C41 C37 114.1(13) . 2_765
C38 C41 C39 123.9(13) 2_765 .
C38 C41 C39 66.8(10) . .
C37 C41 C39 179.0(13) 2_765 .

loop_
_geom_bond_atom_site_label_1
_geom_bond_atom_site_label_2
_geom_bond_distance
_geom_bond_site_symmetry_2
Ni1 O2 2.071(4) .
Ni1 P1 2.1242(17) .
Ni1 P2B 2.1766(18) .
Ni1 P1C 2.2083(17) .
Ni1 Ni2 2.5630(11) .
Ni2 O1 2.056(4) .
Ni2 P1 2.1279(17) .
Ni2 P2A 2.1929(18) .
Ni2 P2C 2.2046(18) .
P1 C10 1.816(6) .
P1 C4 1.827(7) .
O1 C3 1.251(8) .
O2 C3 1.265(8) .
C1 C2 1.254(12) .
C2 C3 1.488(9) .
C4 C9 1.371(10) .
C4 C5 1.388(9) .
C5 C6 1.401(10) .
C6 C7 1.364(12) .
C7 C8 1.411(11) .
C8 C9 1.393(10) .
C10 C15 1.386(8) .
C10 C11 1.413(9) .
C11 C12 1.368(9) .
C12 C13 1.398(11) .
C13 C14 1.351(11) .
C14 C15 1.396(10) .
P1A C2A 1.833(7) .
P1A C8A 1.838(7) .
P1A C1A 1.872(6) .
P2A C1A 1.820(7) .
P2A C20A 1.829(7) .
P2A C14A 1.837(7) .
C2A C7A 1.371(10) .
C2A C3A 1.415(9) .
C3A C4A 1.390(11) .
C4A C5A 1.375(11) .
C5A C6A 1.385(11) .
C6A C7A 1.368(11) .
C8A C13A 1.366(10) .
C8A C9A 1.401(10) .
C9A C10A 1.391(10) .
C10A C11A 1.341(13) .
C11A C12A 1.396(14) .
C12A C13A 1.434(11) .
C14A C19A 1.388(10) .
C14A C15A 1.394(10) .
C15A C16A 1.379(10) .
C16A C17A 1.359(13) .
C17A C18A 1.374(13) .
C18A C19A 1.388(10) .
C20A C21A 1.388(9) .
C20A C25A 1.429(10) .
C21A C22A 1.374(10) .
C22A C23A 1.378(12) .
C23A C24A 1.396(11) .
C24A C25A 1.358(10) .
P1B C8B 1.829(6) .
P1B C2B 1.837(7) .
P1B C1B 1.868(6) .
P2B C1B 1.823(6) .
P2B C20B 1.824(7) .
P2B C14B 1.831(6) .
C2B C7B 1.378(9) .
C2B C3B 1.395(9) .
C3B C4B 1.418(10) .
C4B C5B 1.348(10) .
C5B C6B 1.391(10) .
C6B C7B 1.385(10) .
C8B C13B 1.376(9) .
C8B C9B 1.384(9) .
C9B C10B 1.361(10) .
C10B C11B 1.379(11) .
C11B C12B 1.392(12) .
C12B C13B 1.401(9) .
C14B C19B 1.391(9) .
C14B C15B 1.406(9) .
C15B C16B 1.403(9) .
C16B C17B 1.389(10) .
C17B C18B 1.388(10) .
C18B C19B 1.405(9) .
C20B C25B 1.397(9) .
C20B C21B 1.397(8) .
C21B C22B 1.369(10) .
C22B C23B 1.356(11) .
C23B C24B 1.382(10) .
C24B C25B 1.389(9) .
P1C C2C 1.830(6) .
P1C C1C 1.834(7) .
P1C C8C 1.845(6) .
P2C C14C 1.823(7) .
P2C C1C 1.840(6) .
P2C C20C 1.840(7) .
C2C C7C 1.396(9) .
C2C C3C 1.416(9) .
C3C C4C 1.408(10) .
C4C C5C 1.375(10) .
C5C C6C 1.389(10) .
C6C C7C 1.376(9) .
C8C C13C 1.352(9) .
C8C C9C 1.384(9) .
C9C C10C 1.402(10) .
C10C C11C 1.358(11) .
C11C C12C 1.352(10) .
C12C C13C 1.404(9) .
C14C C19C 1.361(9) .
C14C C15C 1.422(9) .
C15C C16C 1.397(10) .
C16C C17C 1.387(11) .
C17C C18C 1.370(10) .
C18C C19C 1.378(9) .
C20C C21C 1.400(9) .
C20C C25C 1.470(9) .
C21C C22C 1.367(10) .
C22C C23C 1.383(12) .
C23C C24C 1.377(11) .
C24C C25C 1.398(10) .
C16 C17 1.3899 .
C16 C21 1.3901 .
C16 C22 1.572(13) .
C17 C18 1.3902 .
C18 C19 1.3900 .
C19 C20 1.3901 .
C20 C21 1.3899 .
C23 C28 1.3900 .
C23 C24 1.3900 .
C23 C29 1.522(15) .
C28 C27 1.3900 .
C27 C26 1.3901 .
C26 C25 1.3901 .
C25 C24 1.3899 .
C30 C31 1.3899 .
C30 C35 1.3902 .
C30 C36 1.526(17) .
C31 C32 1.3901 .
C32 C33 1.3898 .
C33 C34 1.3903 .
C34 C35 1.3901 .
C37 C38 1.32(2) .
C37 C40 1.35(2) .
C37 C41 1.44(2) 2_765
C38 C41 1.299(19) 2_765
C38 C38 1.30(3) 2_765
C38 C41 1.413(18) .
C38 C40 1.539(19) .
C38 C39 1.58(3) .
C39 C41 1.45(2) .
C39 C40 1.478(19) .
C41 C38 1.299(19) 2_765
C41 C37 1.44(2) 2_765
